data_4070725
loop_
_publ_author_name
'Boshra, Ramez'
'Doshi, Ami'
'J\"akle, Frieder'

_publ_section_title
;
 Fluoride-Promoted Aryl and Allyl Migration from Boron to Tin in
 1-Stannyl-2-borylferrocenes
;
_journal_issue 7
_journal_name_full Organometallics
_journal_page_first 1534
_journal_paper_doi 10.1021/om700967a
_journal_volume 27
_journal_year 2008
_chemical_formula_moiety 'C31 H46 B F2 Fe K O6 Sn'
_chemical_formula_sum 'C31 H46 B F2 Fe K O6 Sn'
_chemical_formula_weight 777.13
_chemical_name_systematic
;
 ?
;
_space_group_IT_number 14
_symmetry_cell_setting monoclinic
_symmetry_space_group_name_Hall '-P 2yn'
_symmetry_space_group_name_H-M 'P 1 21/n 1'
_atom_sites_solution_hydrogens geom
_atom_sites_solution_primary direct
_atom_sites_solution_secondary difmap
_audit_creation_method SHELXL-97
_cell_angle_alpha 90.00
_cell_angle_beta 93.1760(10)
_cell_angle_gamma 90.00
_cell_formula_units_Z 4
_cell_length_a 10.6477(3)
_cell_length_b 13.3122(3)
_cell_length_c 24.4814(6)
_cell_measurement_reflns_used 9920
_cell_measurement_temperature 100(2)
_cell_measurement_theta_max 67.76
_cell_measurement_theta_min 4.44
_cell_volume 3464.77(15)
_computing_cell_refinement 'APEX 2'
_computing_data_collection 'APEX 2 (Bruker, 2006)'
_computing_data_reduction 'SAINT (Bruker, 2005)'
_computing_molecular_graphics 'SHELXTL (Bruker, 2004)'
_computing_publication_material SHELXTL
_computing_structure_refinement 'SHELXL (Sheldrick, 2004)'
_computing_structure_solution 'SHELXS (Sheldrick, 2004)'
_diffrn_ambient_temperature 100(2)
_diffrn_measured_fraction_theta_full 0.988
_diffrn_measured_fraction_theta_max 0.988
_diffrn_measurement_device_type 'Bruker SMART CCD area-detector'
_diffrn_measurement_method '\f and \w'
_diffrn_radiation_monochromator graphite
_diffrn_radiation_source 'fine-focus sealed tube'
_diffrn_radiation_type CuK\a
_diffrn_radiation_wavelength 1.54178
_diffrn_reflns_av_R_equivalents 0.0545
_diffrn_reflns_av_sigmaI/netI 0.0479
_diffrn_reflns_limit_h_max 12
_diffrn_reflns_limit_h_min -12
_diffrn_reflns_limit_k_max 15
_diffrn_reflns_limit_k_min -15
_diffrn_reflns_limit_l_max 29
_diffrn_reflns_limit_l_min -29
_diffrn_reflns_number 23820
_diffrn_reflns_theta_full 68.22
_diffrn_reflns_theta_max 68.22
_diffrn_reflns_theta_min 4.44
_exptl_absorpt_coefficient_mu 10.584
_exptl_absorpt_correction_T_max 0.3632
_exptl_absorpt_correction_T_min 0.1279
_exptl_absorpt_correction_type numerical
_exptl_absorpt_process_details '(SADABS; Blessing, 1995)'
_exptl_crystal_colour Orange
_exptl_crystal_density_diffrn 1.490
_exptl_crystal_density_method 'not measured'
_exptl_crystal_description Needles
_exptl_crystal_F_000 1592
_exptl_crystal_size_max 0.33
_exptl_crystal_size_mid 0.18
_exptl_crystal_size_min 0.12
_refine_diff_density_max 0.956
_refine_diff_density_min -0.483
_refine_diff_density_rms 0.086
_refine_ls_goodness_of_fit_ref 1.027
_refine_ls_hydrogen_treatment constr
_refine_ls_matrix_type full
_refine_ls_number_parameters 391
_refine_ls_number_reflns 6268
_refine_ls_number_restraints 0
_refine_ls_restrained_S_all 1.027
_refine_ls_R_factor_all 0.0344
_refine_ls_R_factor_gt 0.0305
_refine_ls_shift/su_max 0.001
_refine_ls_shift/su_mean 0.000
_refine_ls_structure_factor_coef Fsqd
_refine_ls_weighting_details 'calc w=1/[\s^2^(Fo^2^)+(0.0402P)^2^+0.8225P] where P=(Fo^2^+2Fc^2^)/3'
_refine_ls_weighting_scheme calc
_refine_ls_wR_factor_gt 0.0737
_refine_ls_wR_factor_ref 0.0761
_reflns_number_gt 5700
_reflns_number_total 6268
_reflns_threshold_expression >2sigma(I)
_cod_data_source_file om700967a-file002.cif
_cod_data_source_block rb
_cod_depositor_comments
;
The following automatic conversions were performed:

'_symmetry_cell_setting' value 'Monoclinic' changed to 'monoclinic'
according to /home/saulius/struct/CIF-dictionaries/cif_core.dic
dictionary named 'cif_core.dic' version 2.4.1 from
2010-06-29.

'_exptl_absorpt_correction_type' value 'Numerical'
changed to 'numerical' according to
/home/saulius/struct/CIF-dictionaries/cif_core.dic dictionary named
'cif_core.dic' version 2.4.1 from 2010-06-29.

Automatic conversion script
Id: cif_fix_values 1715 2011-07-08 13:25:40Z adriana 
;
_cod_original_sg_symbol_H-M P(2)1/n
_cod_database_code 4070725

loop_
_symmetry_equiv_pos_as_xyz
'x, y, z'
'-x+1/2, y+1/2, -z+1/2'
'-x, -y, -z'
'x-1/2, -y-1/2, z-1/2'

loop_
_atom_site_label
_atom_site_type_symbol
_atom_site_fract_x
_atom_site_fract_y
_atom_site_fract_z
_atom_site_U_iso_or_equiv
_atom_site_adp_type
_atom_site_occupancy
_atom_site_symmetry_multiplicity
_atom_site_calc_flag
_atom_site_refinement_flags
B1 B 0.5360(3) 0.0395(2) 0.22612(11) 0.0287(6) Uani 1 1 d .
C1 C 0.6067(2) 0.06336(18) 0.12188(9) 0.0234(5) Uani 1 1 d .
F1 F 0.56991(14) 0.14397(11) 0.23436(6) 0.0320(3) Uani 1 1 d .
Fe1 Fe 0.41804(3) 0.06550(3) 0.099230(14) 0.02330(10) Uani 1 1 d .
K1 K 0.45013(5) 0.13938(4) 0.333837(19) 0.02593(12) Uani 1 1 d .
O1 O 0.43473(17) -0.01600(14) 0.41577(7) 0.0303(4) Uani 1 1 d .
Sn1 Sn 0.718080(14) 0.195159(12) 0.130452(6) 0.02488(7) Uani 1 1 d .
C2 C 0.5372(2) 0.01241(19) 0.16234(10) 0.0251(5) Uani 1 1 d .
F2 F 0.40976(15) 0.03060(13) 0.24494(6) 0.0393(4) Uani 1 1 d .
O2 O 0.66467(17) 0.08282(15) 0.40442(7) 0.0349(4) Uani 1 1 d .
C3 C 0.4728(2) -0.06901(19) 0.13401(10) 0.0266(5) Uani 1 1 d .
H3 H 0.4155 -0.1181 0.1510 0.032 Uiso 1 1 calc R
O3 O 0.64801(19) 0.28010(16) 0.36188(9) 0.0410(5) Uani 1 1 d .
C4 C 0.4999(2) -0.06705(19) 0.07773(10) 0.0267(5) Uani 1 1 d .
H4 H 0.4668 -0.1148 0.0489 0.032 Uiso 1 1 calc R
O4 O 0.4381(2) 0.33373(15) 0.29360(9) 0.0390(4) Uani 1 1 d .
C5 C 0.5826(2) 0.01455(19) 0.07006(9) 0.0254(5) Uani 1 1 d .
H5 H 0.6181 0.0346 0.0347 0.030 Uiso 1 1 calc R
O5 O 0.20967(17) 0.23422(14) 0.30950(7) 0.0294(4) Uani 1 1 d .
C6 C 0.3632(3) 0.2026(2) 0.06816(11) 0.0322(6) Uani 1 1 d .
H6 H 0.4193 0.2533 0.0518 0.039 Uiso 1 1 calc R
O6 O 0.21895(17) 0.03926(14) 0.35119(7) 0.0308(4) Uani 1 1 d .
C7 C 0.3373(3) 0.19533(19) 0.12459(11) 0.0296(6) Uani 1 1 d .
H7 H 0.3713 0.2403 0.1546 0.036 Uiso 1 1 calc R
C8 C 0.2543(3) 0.1134(2) 0.13048(12) 0.0339(6) Uani 1 1 d .
H8 H 0.2198 0.0903 0.1655 0.041 Uiso 1 1 calc R
C9 C 0.2289(3) 0.0696(2) 0.07831(13) 0.0389(7) Uani 1 1 d .
H9 H 0.1737 0.0101 0.0701 0.047 Uiso 1 1 calc R
C10 C 0.2971(3) 0.1249(2) 0.03955(11) 0.0380(7) Uani 1 1 d .
H10 H 0.2980 0.1111 -0.0006 0.046 Uiso 1 1 calc R
C11 C 0.6298(4) -0.0280(3) 0.26427(11) 0.0499(9) Uani 1 1 d .
H11C H 0.6187 -0.0121 0.3028 0.075 Uiso 1 1 calc R
H11A H 0.7169 -0.0141 0.2556 0.075 Uiso 1 1 calc R
H11B H 0.6112 -0.0993 0.2577 0.075 Uiso 1 1 calc R
C12 C 0.6231(3) 0.3337(2) 0.14440(11) 0.0329(6) Uani 1 1 d .
H12C H 0.5737 0.3533 0.1111 0.049 Uiso 1 1 calc R
H12B H 0.6851 0.3861 0.1540 0.049 Uiso 1 1 calc R
H12A H 0.5670 0.3252 0.1745 0.049 Uiso 1 1 calc R
C13 C 0.8716(3) 0.1789(2) 0.19010(11) 0.0353(6) Uani 1 1 d .
H13A H 0.8394 0.1573 0.2250 0.053 Uiso 1 1 calc R
H13B H 0.9150 0.2435 0.1951 0.053 Uiso 1 1 calc R
H13C H 0.9306 0.1285 0.1775 0.053 Uiso 1 1 calc R
C14 C 0.7980(2) 0.20429(19) 0.05155(10) 0.0267(5) Uani 1 1 d .
C15 C 0.9162(3) 0.1633(2) 0.04315(11) 0.0348(6) Uani 1 1 d .
H15 H 0.9641 0.1357 0.0734 0.042 Uiso 1 1 calc R
C16 C 0.9657(3) 0.1617(2) -0.00801(12) 0.0378(6) Uani 1 1 d .
H16 H 1.0464 0.1333 -0.0125 0.045 Uiso 1 1 calc R
C17 C 0.8970(3) 0.2015(2) -0.05257(12) 0.0369(6) Uani 1 1 d .
H17 H 0.9302 0.2002 -0.0878 0.044 Uiso 1 1 calc R
C18 C 0.7803(3) 0.2431(2) -0.04564(11) 0.0378(6) Uani 1 1 d .
H18 H 0.7331 0.2708 -0.0761 0.045 Uiso 1 1 calc R
C19 C 0.7317(2) 0.2446(2) 0.00592(10) 0.0318(6) Uani 1 1 d .
H19 H 0.6514 0.2737 0.0102 0.038 Uiso 1 1 calc R
C20 C 0.5530(3) -0.0645(2) 0.42748(11) 0.0363(6) Uani 1 1 d .
H20A H 0.5815 -0.0975 0.3941 0.044 Uiso 1 1 calc R
H20B H 0.5444 -0.1164 0.4560 0.044 Uiso 1 1 calc R
C21 C 0.6464(3) 0.0130(3) 0.44702(11) 0.0391(7) Uani 1 1 d .
H21A H 0.6155 0.0484 0.4792 0.047 Uiso 1 1 calc R
H21B H 0.7273 -0.0197 0.4582 0.047 Uiso 1 1 calc R
C22 C 0.7501(3) 0.1605(3) 0.42081(13) 0.0476(8) Uani 1 1 d .
H22B H 0.8326 0.1313 0.4327 0.057 Uiso 1 1 calc R
H22A H 0.7177 0.1982 0.4519 0.057 Uiso 1 1 calc R
C23 C 0.7649(3) 0.2297(3) 0.37340(15) 0.0513(8) Uani 1 1 d .
H23A H 0.8322 0.2793 0.3825 0.062 Uiso 1 1 calc R
H23B H 0.7884 0.1910 0.3410 0.062 Uiso 1 1 calc R
C24 C 0.6561(3) 0.3492(2) 0.31776(14) 0.0460(7) Uani 1 1 d .
H24A H 0.6752 0.3126 0.2840 0.055 Uiso 1 1 calc R
H24B H 0.7247 0.3979 0.3262 0.055 Uiso 1 1 calc R
C25 C 0.5340(3) 0.4033(2) 0.30934(14) 0.0475(8) Uani 1 1 d .
H25B H 0.5132 0.4374 0.3436 0.057 Uiso 1 1 calc R
H25A H 0.5405 0.4550 0.2805 0.057 Uiso 1 1 calc R
C26 C 0.3184(3) 0.3809(2) 0.28357(13) 0.0402(7) Uani 1 1 d .
H26B H 0.3240 0.4329 0.2549 0.048 Uiso 1 1 calc R
H26A H 0.2922 0.4138 0.3174 0.048 Uiso 1 1 calc R
C27 C 0.2240(3) 0.3027(2) 0.26536(11) 0.0373(6) Uani 1 1 d .
H27B H 0.1423 0.3348 0.2549 0.045 Uiso 1 1 calc R
H27A H 0.2531 0.2663 0.2331 0.045 Uiso 1 1 calc R
C28 C 0.1142(3) 0.1622(2) 0.29566(11) 0.0354(6) Uani 1 1 d .
H28B H 0.1360 0.1245 0.2626 0.042 Uiso 1 1 calc R
H28A H 0.0330 0.1967 0.2876 0.042 Uiso 1 1 calc R
C29 C 0.1029(2) 0.0913(2) 0.34260(11) 0.0337(6) Uani 1 1 d .
H29B H 0.0837 0.1290 0.3760 0.040 Uiso 1 1 calc R
H29A H 0.0339 0.0429 0.3343 0.040 Uiso 1 1 calc R
C30 C 0.2162(3) -0.0325(2) 0.39418(11) 0.0355(6) Uani 1 1 d .
H30B H 0.1472 -0.0811 0.3863 0.043 Uiso 1 1 calc R
H30A H 0.2011 0.0017 0.4291 0.043 Uiso 1 1 calc R
C31 C 0.3398(3) -0.0864(2) 0.39873(12) 0.0369(6) Uani 1 1 d .
H31B H 0.3366 -0.1416 0.4257 0.044 Uiso 1 1 calc R
H31A H 0.3587 -0.1156 0.3629 0.044 Uiso 1 1 calc R

loop_
_atom_site_aniso_label
_atom_site_aniso_U_11
_atom_site_aniso_U_22
_atom_site_aniso_U_33
_atom_site_aniso_U_23
_atom_site_aniso_U_13
_atom_site_aniso_U_12
B1 0.0365(15) 0.0292(14) 0.0209(12) 0.0009(11) 0.0053(11) 0.0025(13)
C1 0.0242(11) 0.0265(12) 0.0193(10) -0.0004(9) 0.0008(9) 0.0025(10)
F1 0.0393(8) 0.0342(8) 0.0227(6) -0.0039(6) 0.0047(6) -0.0040(7)
Fe1 0.0256(2) 0.0248(2) 0.01963(17) -0.00113(14) 0.00191(14) 0.00342(15)
K1 0.0292(3) 0.0273(3) 0.0215(2) -0.00189(19) 0.00385(19) -0.0013(2)
O1 0.0313(9) 0.0290(9) 0.0303(9) 0.0024(7) 0.0006(7) 0.0014(8)
Sn1 0.02661(10) 0.02718(11) 0.02055(10) -0.00129(6) -0.00129(6) 0.00126(6)
C2 0.0279(12) 0.0241(12) 0.0234(11) 0.0011(10) 0.0024(9) 0.0049(10)
F2 0.0433(9) 0.0485(10) 0.0273(7) -0.0106(7) 0.0130(6) -0.0119(8)
O2 0.0319(9) 0.0470(11) 0.0258(8) -0.0016(8) 0.0013(7) -0.0044(9)
C3 0.0299(12) 0.0251(12) 0.0249(11) 0.0012(10) 0.0028(10) 0.0033(10)
O3 0.0392(11) 0.0430(11) 0.0419(11) -0.0040(9) 0.0106(9) -0.0130(9)
C4 0.0315(13) 0.0259(12) 0.0226(11) -0.0023(10) 0.0016(10) 0.0061(11)
O4 0.0440(11) 0.0279(9) 0.0467(11) 0.0002(9) 0.0164(9) -0.0012(9)
C5 0.0258(12) 0.0303(13) 0.0201(11) -0.0008(10) 0.0018(9) 0.0051(10)
O5 0.0370(10) 0.0296(9) 0.0214(8) 0.0012(7) 0.0003(7) 0.0027(8)
C6 0.0330(14) 0.0318(14) 0.0320(13) 0.0059(11) 0.0044(11) 0.0087(11)
O6 0.0302(9) 0.0330(9) 0.0294(9) 0.0023(8) 0.0023(7) -0.0015(8)
C7 0.0324(13) 0.0269(13) 0.0299(13) -0.0018(10) 0.0050(11) 0.0077(11)
C8 0.0289(13) 0.0345(14) 0.0391(14) 0.0043(12) 0.0098(11) 0.0066(12)
C9 0.0288(14) 0.0325(14) 0.0544(17) -0.0065(13) -0.0064(12) 0.0054(12)
C10 0.0414(15) 0.0435(16) 0.0282(12) -0.0053(12) -0.0056(11) 0.0185(14)
C11 0.082(2) 0.0503(18) 0.0180(12) 0.0018(12) 0.0064(13) 0.0290(18)
C12 0.0331(13) 0.0284(13) 0.0370(14) -0.0063(11) -0.0004(11) 0.0048(12)
C13 0.0346(14) 0.0391(15) 0.0310(13) -0.0020(11) -0.0103(11) 0.0017(12)
C14 0.0263(12) 0.0281(13) 0.0261(12) 0.0005(10) 0.0036(10) -0.0041(10)
C15 0.0323(14) 0.0433(15) 0.0284(13) 0.0050(12) -0.0008(11) 0.0042(13)
C16 0.0333(14) 0.0424(16) 0.0384(14) 0.0006(13) 0.0087(11) 0.0037(13)
C17 0.0439(16) 0.0378(15) 0.0301(13) 0.0031(11) 0.0132(12) -0.0015(13)
C18 0.0425(15) 0.0425(16) 0.0281(13) 0.0076(12) 0.0009(11) 0.0032(14)
C19 0.0274(12) 0.0398(15) 0.0283(12) 0.0008(11) 0.0012(10) 0.0006(12)
C20 0.0389(15) 0.0389(15) 0.0316(13) 0.0081(12) 0.0072(11) 0.0080(12)
C21 0.0327(14) 0.0578(19) 0.0270(12) 0.0051(13) 0.0020(11) 0.0063(14)
C22 0.0345(15) 0.064(2) 0.0439(16) -0.0039(16) -0.0061(13) -0.0113(15)
C23 0.0343(15) 0.059(2) 0.061(2) -0.0067(17) 0.0066(14) -0.0164(15)
C24 0.0493(18) 0.0408(16) 0.0496(17) -0.0039(14) 0.0196(14) -0.0187(15)
C25 0.061(2) 0.0294(15) 0.0542(18) -0.0026(14) 0.0226(15) -0.0093(15)
C26 0.0506(17) 0.0294(14) 0.0423(15) 0.0089(12) 0.0184(13) 0.0071(13)
C27 0.0495(17) 0.0373(15) 0.0255(13) 0.0057(11) 0.0065(12) 0.0101(13)
C28 0.0354(14) 0.0398(15) 0.0299(13) -0.0034(12) -0.0064(11) -0.0010(13)
C29 0.0264(12) 0.0400(15) 0.0345(13) -0.0017(12) -0.0011(10) -0.0025(12)
C30 0.0363(14) 0.0352(15) 0.0352(13) 0.0050(12) 0.0029(11) -0.0092(12)
C31 0.0439(16) 0.0267(13) 0.0400(14) 0.0021(12) 0.0012(12) -0.0057(12)

loop_
_atom_type_symbol
_atom_type_description
_atom_type_scat_dispersion_real
_atom_type_scat_dispersion_imag
_atom_type_scat_source
C C 0.0181 0.0091 'International Tables Vol C Tables 4.2.6.8 and 6.1.1.4'
H H 0.0000 0.0000 'International Tables Vol C Tables 4.2.6.8 and 6.1.1.4'
B B 0.0090 0.0039 'International Tables Vol C Tables 4.2.6.8 and 6.1.1.4'
O O 0.0492 0.0322 'International Tables Vol C Tables 4.2.6.8 and 6.1.1.4'
F F 0.0727 0.0534 'International Tables Vol C Tables 4.2.6.8 and 6.1.1.4'
K K 0.3868 1.0657 'International Tables Vol C Tables 4.2.6.8 and 6.1.1.4'
Fe Fe -1.1336 3.1974 'International Tables Vol C Tables 4.2.6.8 and 6.1.1.4'
Sn Sn 0.0259 5.4591 'International Tables Vol C Tables 4.2.6.8 and 6.1.1.4'

loop_
_geom_angle_atom_site_label_1
_geom_angle_atom_site_label_2
_geom_angle_atom_site_label_3
_geom_angle
F1 B1 F2 105.2(2)
F1 B1 C2 109.7(2)
F2 B1 C2 110.4(2)
F1 B1 C11 108.3(2)
F2 B1 C11 109.1(2)
C2 B1 C11 113.7(2)
F1 B1 K1 63.74(12)
F2 B1 K1 56.53(11)
C2 B1 K1 158.94(18)
C11 B1 K1 87.10(15)
C5 C1 C2 108.8(2)
C5 C1 Fe1 69.13(13)
C2 C1 Fe1 70.13(13)
C5 C1 Sn1 122.20(18)
C2 C1 Sn1 128.89(17)
Fe1 C1 Sn1 123.24(11)
B1 F1 K1 88.75(13)
C7 Fe1 C5 140.40(11)
C7 Fe1 C8 40.54(11)
C5 Fe1 C8 178.18(11)
C7 Fe1 C6 40.82(11)
C5 Fe1 C6 113.44(11)
C8 Fe1 C6 68.27(11)
C7 Fe1 C4 177.17(10)
C5 Fe1 C4 40.51(10)
C8 Fe1 C4 138.45(11)
C6 Fe1 C4 141.97(11)
C7 Fe1 C9 68.25(11)
C5 Fe1 C9 140.37(11)
C8 Fe1 C9 40.47(12)
C6 Fe1 C9 68.19(12)
C4 Fe1 C9 112.59(11)
C7 Fe1 C10 68.42(11)
C5 Fe1 C10 113.28(11)
C8 Fe1 C10 68.38(11)
C6 Fe1 C10 40.36(11)
C4 Fe1 C10 114.07(10)
C9 Fe1 C10 40.82(13)
C7 Fe1 C3 136.61(11)
C5 Fe1 C3 68.05(10)
C8 Fe1 C3 110.22(11)
C6 Fe1 C3 177.29(11)
C4 Fe1 C3 40.59(10)
C9 Fe1 C3 112.27(11)
C10 Fe1 C3 141.63(11)
C7 Fe1 C1 110.58(10)
C5 Fe1 C1 41.02(9)
C8 Fe1 C1 138.14(10)
C6 Fe1 C1 111.50(10)
C4 Fe1 C1 68.53(10)
C9 Fe1 C1 178.61(11)
C10 Fe1 C1 139.76(11)
C3 Fe1 C1 67.96(10)
C7 Fe1 C2 108.26(10)
C5 Fe1 C2 69.23(9)
C8 Fe1 C2 109.13(11)
C6 Fe1 C2 137.02(11)
C4 Fe1 C2 69.25(9)
C9 Fe1 C2 138.47(12)
C10 Fe1 C2 176.67(11)
C3 Fe1 C2 40.89(10)
C1 Fe1 C2 40.84(10)
F2 K1 O4 102.59(6)
F2 K1 F1 49.93(5)
O4 K1 F1 71.69(5)
F2 K1 O6 76.30(5)
O4 K1 O6 117.79(6)
F1 K1 O6 125.17(5)
F2 K1 O3 129.84(6)
O4 K1 O3 59.66(6)
F1 K1 O3 80.27(5)
O6 K1 O3 153.70(6)
F2 K1 O2 116.06(6)
O4 K1 O2 118.44(6)
F1 K1 O2 98.17(5)
O6 K1 O2 116.73(6)
O3 K1 O2 58.78(6)
F2 K1 O5 88.14(5)
O4 K1 O5 59.66(6)
F1 K1 O5 104.56(5)
O6 K1 O5 58.14(5)
O3 K1 O5 113.22(6)
O2 K1 O5 154.28(5)
F2 K1 O1 99.63(5)
O4 K1 O1 155.74(6)
F1 K1 O1 131.46(5)
O6 K1 O1 58.66(5)
O3 K1 O1 111.68(6)
O2 K1 O1 58.11(5)
O5 K1 O1 111.85(5)
F2 K1 B1 27.38(6)
O4 K1 B1 96.14(7)
F1 K1 B1 27.50(6)
O6 K1 B1 102.80(7)
O3 K1 B1 103.49(7)
O2 K1 B1 97.75(7)
O5 K1 B1 107.97(6)
O1 K1 B1 108.09(7)
C31 O1 C20 111.4(2)
C31 O1 K1 109.52(14)
C20 O1 K1 112.25(15)
C1 Sn1 C12 117.50(10)
C1 Sn1 C13 112.67(10)
C12 Sn1 C13 109.13(11)
C1 Sn1 C14 101.79(9)
C12 Sn1 C14 107.93(10)
C13 Sn1 C14 106.99(11)
C1 C2 C3 105.8(2)
C1 C2 B1 126.6(2)
C3 C2 B1 127.5(2)
C1 C2 Fe1 69.03(13)
C3 C2 Fe1 69.00(13)
B1 C2 Fe1 127.80(18)
B1 F2 K1 96.09(13)
C21 O2 C22 112.4(2)
C21 O2 K1 118.35(15)
C22 O2 K1 116.90(18)
C4 C3 C2 109.6(2)
C4 C3 Fe1 69.56(14)
C2 C3 Fe1 70.12(14)
C4 C3 H3 125.2
C2 C3 H3 125.2
Fe1 C3 H3 125.2
C24 O3 C23 111.3(2)
C24 O3 K1 108.31(16)
C23 O3 K1 111.14(18)
C5 C4 C3 107.6(2)
C5 C4 Fe1 69.54(14)
C3 C4 Fe1 69.85(14)
C5 C4 H4 126.2
C3 C4 H4 126.2
Fe1 C4 H4 126.2
C25 O4 C26 112.4(2)
C25 O4 K1 119.72(18)
C26 O4 K1 119.67(16)
C4 C5 C1 108.1(2)
C4 C5 Fe1 69.96(14)
C1 C5 Fe1 69.85(14)
C4 C5 H5 125.9
C1 C5 H5 125.9
Fe1 C5 H5 125.9
C28 O5 C27 110.7(2)
C28 O5 K1 111.58(15)
C27 O5 K1 107.74(16)
C10 C6 C7 108.2(3)
C10 C6 Fe1 69.88(15)
C7 C6 Fe1 69.31(14)
C10 C6 H6 125.9
C7 C6 H6 125.9
Fe1 C6 H6 125.9
C29 O6 C30 112.6(2)
C29 O6 K1 120.02(15)
C30 O6 K1 118.49(14)
C8 C7 C6 107.8(2)
C8 C7 Fe1 69.83(15)
C6 C7 Fe1 69.87(15)
C8 C7 H7 126.1
C6 C7 H7 126.1
Fe1 C7 H7 126.1
C7 C8 C9 108.3(3)
C7 C8 Fe1 69.63(15)
C9 C8 Fe1 69.98(16)
C7 C8 H8 125.8
C9 C8 H8 125.8
Fe1 C8 H8 125.8
C8 C9 C10 107.9(2)
C8 C9 Fe1 69.55(15)
C10 C9 Fe1 69.62(16)
C8 C9 H9 126.0
C10 C9 H9 126.0
Fe1 C9 H9 126.0
C6 C10 C9 107.8(2)
C6 C10 Fe1 69.75(14)
C9 C10 Fe1 69.56(15)
C6 C10 H10 126.1
C9 C10 H10 126.1
Fe1 C10 H10 126.1
B1 C11 H11C 109.5
B1 C11 H11A 109.5
H11C C11 H11A 109.5
B1 C11 H11B 109.5
H11C C11 H11B 109.5
H11A C11 H11B 109.5
Sn1 C12 H12C 109.5
Sn1 C12 H12B 109.5
H12C C12 H12B 109.5
Sn1 C12 H12A 109.5
H12C C12 H12A 109.5
H12B C12 H12A 109.5
Sn1 C13 H13A 109.5
Sn1 C13 H13B 109.5
H13A C13 H13B 109.5
Sn1 C13 H13C 109.5
H13A C13 H13C 109.5
H13B C13 H13C 109.5
C19 C14 C15 116.9(2)
C19 C14 Sn1 122.08(19)
C15 C14 Sn1 120.88(18)
C16 C15 C14 122.0(2)
C16 C15 H15 119.0
C14 C15 H15 119.0
C17 C16 C15 119.7(3)
C17 C16 H16 120.2
C15 C16 H16 120.2
C18 C17 C16 119.8(3)
C18 C17 H17 120.1
C16 C17 H17 120.1
C17 C18 C19 120.0(2)
C17 C18 H18 120.0
C19 C18 H18 120.0
C18 C19 C14 121.6(3)
C18 C19 H19 119.2
C14 C19 H19 119.2
O1 C20 C21 108.4(2)
O1 C20 H20A 110.0
C21 C20 H20A 110.0
O1 C20 H20B 110.0
C21 C20 H20B 110.0
H20A C20 H20B 108.4
O2 C21 C20 109.4(2)
O2 C21 H21A 109.8
C20 C21 H21A 109.8
O2 C21 H21B 109.8
C20 C21 H21B 109.8
H21A C21 H21B 108.2
O2 C22 C23 108.8(2)
O2 C22 H22B 109.9
C23 C22 H22B 109.9
O2 C22 H22A 109.9
C23 C22 H22A 109.9
H22B C22 H22A 108.3
O3 C23 C22 108.3(3)
O3 C23 H23A 110.0
C22 C23 H23A 110.0
O3 C23 H23B 110.0
C22 C23 H23B 110.0
H23A C23 H23B 108.4
O3 C24 C25 109.1(2)
O3 C24 H24A 109.9
C25 C24 H24A 109.9
O3 C24 H24B 109.9
C25 C24 H24B 109.9
H24A C24 H24B 108.3
O4 C25 C24 109.4(2)
O4 C25 H25B 109.8
C24 C25 H25B 109.8
O4 C25 H25A 109.8
C24 C25 H25A 109.8
H25B C25 H25A 108.2
O4 C26 C27 108.8(2)
O4 C26 H26B 109.9
C27 C26 H26B 109.9
O4 C26 H26A 109.9
C27 C26 H26A 109.9
H26B C26 H26A 108.3
O5 C27 C26 108.4(2)
O5 C27 H27B 110.0
C26 C27 H27B 110.0
O5 C27 H27A 110.0
C26 C27 H27A 110.0
H27B C27 H27A 108.4
O5 C28 C29 109.2(2)
O5 C28 H28B 109.8
C29 C28 H28B 109.8
O5 C28 H28A 109.8
C29 C28 H28A 109.8
H28B C28 H28A 108.3
O6 C29 C28 108.3(2)
O6 C29 H29B 110.0
C28 C29 H29B 110.0
O6 C29 H29A 110.0
C28 C29 H29A 110.0
H29B C29 H29A 108.4
O6 C30 C31 108.8(2)
O6 C30 H30B 109.9
C31 C30 H30B 109.9
O6 C30 H30A 109.9
C31 C30 H30A 109.9
H30B C30 H30A 108.3
O1 C31 C30 108.2(2)
O1 C31 H31B 110.1
C30 C31 H31B 110.1
O1 C31 H31A 110.1
C30 C31 H31A 110.1
H31B C31 H31A 108.4

loop_
_geom_bond_atom_site_label_1
_geom_bond_atom_site_label_2
_geom_bond_distance
B1 F1 1.448(3)
B1 F2 1.450(3)
B1 C2 1.603(3)
B1 C11 1.605(4)
B1 K1 3.134(3)
C1 C5 1.436(3)
C1 C2 1.438(3)
C1 Fe1 2.054(2)
C1 Sn1 2.122(2)
F1 K1 2.8116(15)
Fe1 C7 2.042(3)
Fe1 C5 2.044(2)
Fe1 C8 2.045(3)
Fe1 C6 2.050(3)
Fe1 C4 2.050(2)
Fe1 C9 2.051(3)
Fe1 C10 2.051(3)
Fe1 C3 2.053(2)
Fe1 C2 2.068(2)
K1 F2 2.6295(15)
K1 O4 2.769(2)
K1 O6 2.8517(19)
K1 O3 2.874(2)
K1 O2 2.8868(19)
K1 O5 2.8870(18)
K1 O1 2.8923(18)
O1 C31 1.424(3)
O1 C20 1.430(3)
Sn1 C12 2.140(3)
Sn1 C13 2.142(2)
Sn1 C14 2.157(3)
C2 C3 1.440(4)
O2 C21 1.418(3)
O2 C22 1.421(4)
C3 C4 1.423(3)
C3 H3 1.0000
O3 C24 1.425(4)
O3 C23 1.429(4)
C4 C5 1.417(4)
C4 H4 1.0000
O4 C25 1.416(4)
O4 C26 1.429(4)
C5 H5 1.0000
O5 C28 1.424(3)
O5 C27 1.428(3)
C6 C10 1.415(4)
C6 C7 1.427(4)
C6 H6 1.0000
O6 C29 1.422(3)
O6 C30 1.423(3)
C7 C8 1.416(4)
C7 H7 1.0000
C8 C9 1.417(4)
C8 H8 1.0000
C9 C10 1.431(5)
C9 H9 1.0000
C10 H10 1.0000
C11 H11C 0.9800
C11 H11A 0.9800
C11 H11B 0.9800
C12 H12C 0.9800
C12 H12B 0.9800
C12 H12A 0.9800
C13 H13A 0.9800
C13 H13B 0.9800
C13 H13C 0.9800
C14 C19 1.395(4)
C14 C15 1.397(4)
C15 C16 1.386(4)
C15 H15 0.9500
C16 C17 1.385(4)
C16 H16 0.9500
C17 C18 1.380(4)
C17 H17 0.9500
C18 C19 1.391(4)
C18 H18 0.9500
C19 H19 0.9500
C20 C21 1.493(4)
C20 H20A 0.9900
C20 H20B 0.9900
C21 H21A 0.9900
C21 H21B 0.9900
C22 C23 1.497(5)
C22 H22B 0.9900
C22 H22A 0.9900
C23 H23A 0.9900
C23 H23B 0.9900
C24 C25 1.491(5)
C24 H24A 0.9900
C24 H24B 0.9900
C25 H25B 0.9900
C25 H25A 0.9900
C26 C27 1.498(4)
C26 H26B 0.9900
C26 H26A 0.9900
C27 H27B 0.9900
C27 H27A 0.9900
C28 C29 1.497(4)
C28 H28B 0.9900
C28 H28A 0.9900
C29 H29B 0.9900
C29 H29A 0.9900
C30 C31 1.497(4)
C30 H30B 0.9900
C30 H30A 0.9900
C31 H31B 0.9900
C31 H31A 0.9900
